data_2103932
loop_
_publ_author_name
'Gardon, Manuel'
'Pinheiro, Carlos B.'
'Chapuis, Gervais'

_publ_section_title
;
 Structural phases of hexamethylenetetramine--pimelic acid (1/1): a
 unified description based on a stacking model
;
_journal_issue 4
_journal_name_full 'Acta Crystallographica Section B'
_journal_page_first 527
_journal_page_last 536
_journal_paper_doi 10.1107/S0108768103011297
_journal_volume 59
_journal_year 2003
_chemical_formula_sum 'C13 H24 N4 O4'
_chemical_formula_weight 300.4
_chemical_name_systematic ' ?'
_space_group_IT_number 14
_symmetry_cell_setting monoclinic
_symmetry_space_group_name_Hall '-P 2ybc'
_symmetry_space_group_name_H-M 'P 1 21/c 1'
_cell_angle_alpha 90
_cell_angle_beta 106.281(7)
_cell_angle_gamma 90
_cell_formula_units_Z 4
_cell_length_a 5.9088(7)
_cell_length_b 22.2973(19)
_cell_length_c 11.856(7)
_cell_measurement_reflns_used 30760
_cell_measurement_temperature 120
_cell_measurement_theta_max 27.95
_cell_measurement_theta_min 2.56
_cell_volume 1499.4(9)
_computing_publication_material '(Jana2000; Petricek and Dusek, 2000)'
_computing_structure_refinement '(Jana2000; Petricek and Dusek, 2000)'
_diffrn_ambient_temperature 120
_diffrn_measurement_device_type Stoe-IPDS
_diffrn_measurement_method Oscillation
_diffrn_radiation_monochromator graphite
_diffrn_radiation_source 'Sealed tube'
_diffrn_radiation_type 'Mo K\a'
_diffrn_radiation_wavelength 0.71069
_diffrn_reflns_av_R_equivalents 0.0000
_diffrn_reflns_av_sigmaI/netI 0.0438
_diffrn_reflns_limit_h_max 7
_diffrn_reflns_limit_h_min -7
_diffrn_reflns_limit_k_max 29
_diffrn_reflns_limit_k_min -29
_diffrn_reflns_limit_l_max 15
_diffrn_reflns_limit_l_min -15
_diffrn_reflns_number 30760
_diffrn_reflns_theta_max 27.95
_diffrn_reflns_theta_min 2.56
_diffrn_standards_decay_% 0
_diffrn_standards_interval_count 0
_diffrn_standards_number 0
_exptl_absorpt_coefficient_mu 0.099
_exptl_absorpt_correction_T_max 1.000
_exptl_absorpt_correction_T_min 1.000
_exptl_absorpt_correction_type none
_exptl_crystal_colour colourless
_exptl_crystal_density_diffrn 1.3302(8)
_exptl_crystal_description plate
_exptl_crystal_F_000 648
_exptl_crystal_size_max 0.20
_exptl_crystal_size_mid 0.20
_exptl_crystal_size_min 0.10
_refine_diff_density_max 0.37
_refine_diff_density_min -0.30
_refine_ls_extinction_method none
_refine_ls_goodness_of_fit_ref 1.53
_refine_ls_hydrogen_treatment mixed
_refine_ls_number_parameters 265
_refine_ls_number_reflns 20129
_refine_ls_R_factor_all 0.0851
_refine_ls_R_factor_gt 0.0456
_refine_ls_shift/su_max 0.0020
_refine_ls_shift/su_mean 0.0001
_refine_ls_structure_factor_coef Fsqd
_refine_ls_weighting_details w=1/(\s^2^(I)+0.0016I^2^)
_refine_ls_weighting_scheme sigma
_refine_ls_wR_factor_gt 0.1070
_refine_ls_wR_factor_ref 0.1234
_reflns_number_gt 12650
_reflns_number_total 20129
_reflns_threshold_expression I>3\s(I)
_cod_data_source_file na5003.cif
_cod_data_source_block PhaseIII
_cod_depositor_comments
;
The following automatic conversions were performed:
'_exptl_absorpt_correction_type' value 'None' changed to 'none' according
to '/home/saulius/struct/CIF-dictionaries/cif_core.dic' dictionary named
'cif_core.dic' version 2.4.1 from
2010-06-29.

'_refine_ls_hydrogen_treatment' value 'Mixed' changed to
'mixed' according to '/home/saulius/struct/CIF-dictionaries/cif_core.dic'
dictionary named 'cif_core.dic' version 2.4.1 from 2010-06-29.

Automatic conversion script
Id: cif_fix_enum 1527 2010-12-29 10:47:43Z saulius 

The following automatic conversions were performed:

'_exptl_absorpt_correction_type' value 'None' changed to 'none'
according to /home/saulius/struct/CIF-dictionaries/cif_core.dic
dictionary named 'cif_core.dic' version 2.4.1 from
2010-06-29.

'_refine_ls_hydrogen_treatment' value 'Mixed' changed to
'mixed' according to
/home/saulius/struct/CIF-dictionaries/cif_core.dic dictionary named
'cif_core.dic' version 2.4.1 from 2010-06-29.

Automatic conversion script
Id: cif_fix_values 1715 2011-07-08 13:25:40Z adriana 
;
_cod_original_sg_symbol_H-M P21/c
_cod_database_code 2103932
_cod_database_fobs_code 2103932

loop_
_symmetry_equiv_pos_site_id
_symmetry_equiv_pos_as_xyz
1 x,y,z
2 -x,1/2+y,1/2-z
3 -x,-y,-z
4 x,1/2-y,1/2+z

loop_
_atom_site_label
_atom_site_fract_x
_atom_site_fract_y
_atom_site_fract_z
_atom_site_U_iso_or_equiv
_atom_site_adp_type
_atom_site_calc_flag
_atom_site_occupancy
_atom_site_type_symbol
O1 0.1941(3) 0.89476(7) -0.00458(14) 0.0281(3) Uani d 1 O
Ho1 0.230(2) 0.8623(6) 0.0528(12) 0.052(4) Uiso d 1 H
O2 -0.1670(3) 0.87941(8) 0.00703(15) 0.0474(3) Uani d 1 O
C1 -0.03468(19) 0.90516(4) -0.03551(9) 0.0188(3) Uani d 1 C
C2 -0.10806(17) 0.95054(4) -0.13273(8) 0.0190(3) Uani d 1 C
H2a -0.0845(14) 0.9302(4) -0.2035(8) 0.028225(2) Uiso d 1 H
H2b 0.0004(15) 0.9851(4) -0.1143(7) 0.028225(2) Uiso d 1 H
C3 -0.36467(18) 0.97185(4) -0.16110(9) 0.0201(3) Uani d 1 C
H3a -0.4718(15) 0.9369(4) -0.1604(7) 0.029701(2) Uiso d 1 H
H3b -0.3831(15) 0.9994(4) -0.1012(8) 0.029701(2) Uiso d 1 H
C4 -0.43737(19) 1.00238(5) -0.28073(9) 0.0228(3) Uani d 1 C
H4a -0.4312(15) 0.9727(4) -0.3378(8) 0.034119(2) Uiso d 1 H
H4b -0.3172(16) 1.0330(4) -0.2853(8) 0.034119(2) Uiso d 1 H
C5 -0.68134(18) 1.03163(4) -0.31540(9) 0.0192(3) Uani d 1 C
H5a -0.8010(17) 1.0028(4) -0.3086(8) 0.028760(2) Uiso d 1 H
H5b -0.6864(14) 1.0655(4) -0.2636(7) 0.028760(2) Uiso d 1 H
C6 -0.73965(17) 1.05392(4) -0.44154(8) 0.0186(3) Uani d 1 C
H6a -0.6068(16) 1.0777(4) -0.4542(7) 0.028242(2) Uiso d 1 H
H6b -0.7668(14) 1.0189(4) -0.4947(8) 0.028242(2) Uiso d 1 H
C7 -0.95298(18) 1.09384(3) -0.48246(10) 0.0182(4) Uani d 1 C
O3 -0.9992(3) 1.10761(7) -0.59500(13) 0.0262(2) Uani d 1 O
Ho3 -1.145(3) 1.1430(8) -0.6160(14) 0.097(6) Uiso d 1 H
O4 -1.0697(3) 1.11248(7) -0.42222(14) 0.0407(3) Uani d 1 O
O1m 0.1982 0.896 -0.0038 0.0358 Uiso d 0 O
O2m -0.1692 0.876 0.0015 0.0358 Uiso d 0 O
O3m -0.9947 1.1061 -0.5962 0.0358 Uiso d 0 O
O4m -1.0658 1.1131 -0.421 0.0358 Uiso d 0 O
N1 0.34436(13) 0.80229(3) 0.14457(6) 0.0166(2) Uani d 1 N
N2 0.7026(2) 0.74140(6) 0.21512(13) 0.0192(2) Uani d 1 N
N3 0.3132(2) 0.69426(5) 0.17250(11) 0.0162(2) Uani d 1 N
N4 0.4481(3) 0.76047(6) 0.34240(11) 0.0184(2) Uani d 1 N
Cf 0.3133(3) 0.70629(6) 0.29555(12) 0.0174(2) Uani d 1 C
Hfa 0.1456(16) 0.7126(4) 0.2985(8) 0.0223(4) Uani d 1 H
Hfb 0.3852(15) 0.6711(4) 0.3436(8) 0.0219(4) Uani d 1 H
Cd 0.6917(3) 0.75223(6) 0.33579(14) 0.0211(2) Uani d 1 C
Hda 0.7843(17) 0.7890(4) 0.3653(8) 0.0280(4) Uani d 1 H
Hdb 0.7629(17) 0.7181(4) 0.3839(8) 0.0266(4) Uani d 1 H
Ca 0.2098(3) 0.74706(5) 0.10057(14) 0.0171(2) Uani d 1 C
Haa 0.0446(19) 0.7526(4) 0.1048(11) 0.0228(4) Uani d 1 H
Hab 0.209(2) 0.7387(4) 0.0186(9) 0.0217(4) Uani d 1 H
Cc 0.5932(2) 0.79292(6) 0.14292(13) 0.0182(2) Uani d 1 C
Hca 0.5943(17) 0.7847(4) 0.0596(8) 0.0221(4) Uani d 1 H
Hcb 0.6940(16) 0.8288(4) 0.1766(8) 0.0245(4) Uani d 1 H
Cb 0.3419(3) 0.81141(6) 0.26740(12) 0.0198(3) Uani d 1 C
Hba 0.4409(16) 0.8480(4) 0.2977(8) 0.0264(4) Uani d 1 H
Hbb 0.1725(17) 0.8164(4) 0.2678(9) 0.0255(4) Uani d 1 H
Ce 0.5610(3) 0.68772(6) 0.16974(13) 0.0190(3) Uani d 1 C
Hea 0.6303(17) 0.6537(4) 0.2185(8) 0.0249(4) Uani d 1 H
Heb 0.5625(17) 0.6813(4) 0.0874(8) 0.0242(4) Uani d 1 H

loop_
_atom_site_aniso_label
_atom_site_aniso_U_11
_atom_site_aniso_U_22
_atom_site_aniso_U_33
_atom_site_aniso_U_12
_atom_site_aniso_U_13
_atom_site_aniso_U_23
_atom_site_aniso_type_symbol
O1 0.0254(4) 0.0283(4) 0.0318(4) 0.0071(3) 0.0098(3) 0.0156(3) O
O2 0.0287(4) 0.0568(6) 0.0589(6) 0.0040(4) 0.0158(4) 0.0421(5) O
C1 0.0241(6) 0.0128(4) 0.0192(6) 0.0005(4) 0.0057(5) -0.0011(4) C
C2 0.0240(5) 0.0149(5) 0.0180(5) -0.0002(4) 0.0058(4) 0.0014(4) C
C3 0.0253(6) 0.0150(4) 0.0198(5) 0.0018(4) 0.0060(4) 0.0026(4) C
C4 0.0280(5) 0.0204(4) 0.0206(5) 0.0039(4) 0.0078(4) 0.0042(4) C
C5 0.0244(6) 0.0151(4) 0.0186(5) 0.0007(4) 0.0067(4) 0.0006(4) C
C6 0.0231(5) 0.0160(5) 0.0180(5) 0.0015(4) 0.0078(4) -0.0002(4) C
C7 0.0241(6) 0.0117(4) 0.0189(6) 0.0009(4) 0.0063(4) 0.0002(4) C
O3 0.0310(4) 0.0280(4) 0.0200(4) 0.0142(3) 0.0079(3) 0.0059(3) O
O4 0.0470(5) 0.0503(5) 0.0307(4) 0.0304(4) 0.0209(4) 0.0094(4) O
N1 0.0187(4) 0.0156(3) 0.0158(3) 0.0026(2) 0.0050(2) 0.0021(2) N
N2 0.0130(3) 0.0229(4) 0.0217(4) 0.00108(16) 0.0050(2) 0.0021(3) N
N3 0.0167(4) 0.0156(2) 0.0161(4) -0.0015(2) 0.0040(2) -0.0008(2) N
N4 0.0223(4) 0.0200(3) 0.0128(2) -0.0007(3) 0.0049(2) -0.00076(17) N
Cf 0.0179(4) 0.0190(3) 0.0159(4) -0.0007(2) 0.0060(3) 0.0024(2) C
Hfa 0.0199(5) 0.0276(6) 0.0224(7) -0.0013(4) 0.0108(5) 0.0035(5) H
Hfb 0.0253(9) 0.0208(4) 0.0195(6) -0.0009(4) 0.0064(5) 0.0061(4) H
Cd 0.0172(3) 0.0253(5) 0.0171(3) -0.0026(2) -0.0010(2) 0.0018(3) C
Hda 0.0243(4) 0.0329(8) 0.0212(5) -0.0098(4) -0.0030(3) -0.0008(5) H
Hdb 0.0197(5) 0.0329(8) 0.0217(4) 0.0006(5) -0.0034(3) 0.0069(4) H
Ca 0.0147(3) 0.0208(5) 0.0143(3) 0.0003(2) 0.0016(2) 0.0011(3) C
Haa 0.0135(3) 0.0305(9) 0.0220(6) 0.0016(3) 0.0012(3) 0.0042(6) H
Hab 0.0225(6) 0.0266(9) 0.0134(3) -0.0022(6) 0.0008(3) -0.0002(3) H
Cc 0.0181(4) 0.0193(3) 0.0183(4) -0.0024(2) 0.0069(3) 0.0015(2) C
Hca 0.0240(7) 0.0254(5) 0.0201(5) -0.0018(5) 0.0116(5) 0.0025(4) H
Hcb 0.0249(7) 0.0233(4) 0.0256(9) -0.0085(4) 0.0078(5) 0.0016(4) H
Cb 0.0259(5) 0.0166(2) 0.0186(5) 0.0031(2) 0.0090(3) -0.0016(2) C
Hba 0.0400(9) 0.0169(2) 0.0236(7) -0.0009(3) 0.0112(5) -0.0052(3) H
Hbb 0.0299(6) 0.0238(5) 0.0272(8) 0.0095(4) 0.0152(5) 0.0002(4) H
Ce 0.0198(5) 0.0170(2) 0.0217(5) 0.0042(2) 0.0082(3) -0.0002(2) C
Hea 0.0260(7) 0.0190(3) 0.0310(9) 0.0086(4) 0.0101(5) 0.0031(3) H
Heb 0.0296(8) 0.0215(4) 0.0253(6) 0.0045(4) 0.0141(5) -0.0037(4) H

loop_
_atom_type_symbol
_atom_type_scat_dispersion_real
_atom_type_scat_dispersion_imag
_atom_type_scat_source
C 0.003 0.002 'International Tables Vol C Tables  4.2.6.8 and 6.1.1.4'
H 0.000 0.000 'International Tables Vol C Tables  4.2.6.8 and 6.1.1.4'
N 0.006 0.003 'International Tables Vol C Tables  4.2.6.8 and 6.1.1.4'
O 0.011 0.006 'International Tables Vol C Tables  4.2.6.8 and 6.1.1.4'

loop_
_geom_angle_atom_site_label_1
_geom_angle_atom_site_label_2
_geom_angle_atom_site_label_3
_geom_angle_site_symmetry_1
_geom_angle
_geom_angle_publ_flag
Ho1 O1 C1 . 109.3(8) yes
O1 C1 O2 . 122.79(13) yes
O1 C1 C2 . 112.61(12) yes
O2 C1 C2 . 124.54(12) yes
O1m C1 O2m . 123.31(7) yes
C1 C2 H2a . 105.1(5) yes
C1 C2 H2b . 109.0(5) yes
C1 C2 C3 . 115.57(9) yes
H2a C2 H2b . 107.9(8) yes
H2a C2 C3 . 108.6(4) yes
H2b C2 C3 . 110.3(5) yes
C2 C3 H3a . 110.2(5) yes
C2 C3 H3b . 110.1(5) yes
C2 C3 C4 . 110.26(9) yes
H3a C3 H3b . 106.6(8) yes
H3a C3 C4 . 109.9(5) yes
H3b C3 C4 . 109.8(5) yes
C3 C4 H4a . 107.0(6) yes
C3 C4 H4b . 109.7(5) yes
C3 C4 C5 . 116.07(10) yes
H4a C4 H4b . 105.5(8) yes
H4a C4 C5 . 109.0(5) yes
H4b C4 C5 . 109.0(5) yes
C4 C5 H5a . 110.3(5) yes
C4 C5 H5b . 110.6(4) yes
C4 C5 C6 . 109.88(9) yes
H5a C5 H5b . 107.8(8) yes
H5a C5 C6 . 109.1(5) yes
H5b C5 C6 . 109.1(5) yes
C5 C6 H6a . 110.6(4) yes
C5 C6 H6b . 108.7(5) yes
C5 C6 C7 . 116.60(9) yes
H6a C6 H6b . 108.6(8) yes
H6a C6 C7 . 105.2(5) yes
H6b C6 C7 . 106.8(5) yes
C6 C7 O3 . 112.30(11) yes
C6 C7 O4 . 125.60(11) yes
O3m C7 O4m . 124.56(7) yes
C7 O3 Ho3 . 108.1(9) yes
Ho1 O1m C1 . 107.0(8) yes
C7 O3m Ho3 . 105.0(9) yes
Ca N1 Cc . 108.26(9) yes
Ca N1 Cb . 108.06(10) yes
Cc N1 Cb . 108.37(9) yes
Cd N2 Cc . 107.83(12) yes
Cd N2 Ce . 108.26(13) yes
Cc N2 Ce . 108.07(11) yes
Ho3 N3 Cf 2_444 112.6(7) yes
Ho3 N3 Ca 2_444 103.2(6) yes
Ho3 N3 Ce 2_444 116.0(7) yes
Cf N3 Ca . 107.99(11) yes
Cf N3 Ce . 108.16(11) yes
Ca N3 Ce . 108.43(12) yes
Cf N4 Cd . 108.16(12) yes
Cf N4 Cb . 108.22(10) yes
Cd N4 Cb . 108.76(13) yes
N3 Cf N4 . 111.82(13) yes
N3 Cf Hfa . 109.2(5) yes
N3 Cf Hfb . 107.7(6) yes
N4 Cf Hfa . 107.8(6) yes
N4 Cf Hfb . 109.5(5) yes
Hfa Cf Hfb . 110.8(8) yes
N2 Cd N4 . 112.46(12) yes
N2 Cd Hda . 108.0(6) yes
N2 Cd Hdb . 108.2(6) yes
N4 Cd Hda . 109.1(6) yes
N4 Cd Hdb . 109.5(7) yes
Hda Cd Hdb . 109.5(7) yes
N1 Ca N3 . 111.37(10) yes
N1 Ca Haa . 108.3(5) yes
N1 Ca Hab . 111.0(6) yes
N3 Ca Haa . 108.7(6) yes
N3 Ca Hab . 107.7(6) yes
Haa Ca Hab . 109.7(10) yes
N1 Cc N2 . 112.11(12) yes
N1 Cc Hca . 108.4(5) yes
N1 Cc Hcb . 111.0(6) yes
N2 Cc Hca . 107.9(6) yes
N2 Cc Hcb . 105.9(5) yes
Hca Cc Hcb . 111.5(8) yes
N1 Cb N4 . 111.71(11) yes
N1 Cb Hba . 107.3(6) yes
N1 Cb Hbb . 107.7(6) yes
N4 Cb Hba . 107.6(5) yes
N4 Cb Hbb . 109.8(6) yes
Hba Cb Hbb . 112.8(8) yes
N2 Ce N3 . 112.09(12) yes
N2 Ce Hea . 108.4(5) yes
N2 Ce Heb . 108.5(6) yes
N3 Ce Hea . 108.6(6) yes
N3 Ce Heb . 108.6(6) yes
Hea Ce Heb . 110.8(8) yes

loop_
_geom_bond_atom_site_label_1
_geom_bond_atom_site_label_2
_geom_bond_site_symmetry_2
_geom_bond_distance
_geom_bond_publ_flag
O1 Ho1 . 0.975(14) yes
O1 C1 . 1.3183(19) yes
O2 C1 . 1.190(2) yes
C1 C2 . 1.5034(13) yes
C1 O1m . 1.3366(11) yes
C1 O2m . 1.2010(11) yes
C2 H2a . 0.998(10) yes
C2 H2b . 0.988(9) yes
C2 C3 . 1.5336(14) yes
C3 H3a . 1.005(10) yes
C3 H3b . 0.968(10) yes
C3 C4 . 1.5225(15) yes
C4 H4a . 0.954(10) yes
C4 H4b . 0.998(10) yes
C4 C5 . 1.5298(15) yes
C5 H5a . 0.975(10) yes
C5 H5b . 0.979(9) yes
C5 C6 . 1.5210(14) yes
C6 H6a . 0.993(10) yes
C6 H6b . 0.988(9) yes
C6 C7 . 1.5080(13) yes
C7 O3 . 1.3209(19) yes
C7 O4 . 1.198(2) yes
C7 O3m . 1.3294(11) yes
C7 O4m . 1.1967(12) yes
O3 Ho3 . 1.142(17) yes
O1m Ho1 . 0.989(14) yes
O3m Ho3 . 1.184(17) yes
N1 Ca . 1.4794(15) yes
N1 Cc . 1.4908(17) yes
N1 Cb . 1.4745(17) yes
N2 Cd . 1.470(2) yes
N2 Cc . 1.4698(18) yes
N2 Ce . 1.4731(18) yes
N3 Ho3 2_444 1.540(16) yes
N3 Cf . 1.483(2) yes
N3 Ca . 1.4813(17) yes
N3 Ce . 1.481(2) yes
N4 Cf . 1.4678(18) yes
N4 Cd . 1.475(2) yes
N4 Cb . 1.4703(18) yes
Cf Hfa . 1.011(10) yes
Cf Hfb . 0.993(9) yes
Cd Hda . 0.993(9) yes
Cd Hdb . 0.973(9) yes
Ca Haa . 0.999(12) yes
Ca Hab . 0.988(11) yes
Cc Hca . 1.007(10) yes
Cc Hcb . 1.010(9) yes
Cb Hba . 1.009(9) yes
Cb Hbb . 1.008(10) yes
Ce Hea . 0.971(9) yes
Ce Heb . 0.989(10) yes
